data_7102385
loop_
_publ_author_name
'Petrella, Antonella J'
'Roberts, Nicholas K'
'Craig, Donald C'
'Raston, Colin L'
'Lamb, Robert N'

_publ_section_title
;
 Selective 1,3-complexation of p-(t)Bu-calix[4]arene by [TiCp(2)Me(2)].
;
_journal_issue 1
_journal_name_full 'Chemical communications (Cambridge, England)'
_journal_page_first 64
_journal_page_last 65
_journal_paper_doi 10.1039/b309455c
_journal_year 2004
_chemical_formula_moiety '0.5(C66 H78 O4 Ti2),0.5(C66 H78 O4 Ti2),3(C7 H8),0.5(H2 O)'
_chemical_formula_sum 'C87 H103 O4.5 Ti2'
_chemical_formula_weight 1316.6
_space_group_IT_number 41
_symmetry_cell_setting orthorhombic
_symmetry_space_group_name_Hall 'A 2 -2ab'
_symmetry_space_group_name_H-M 'A b a 2'
_atom_type_scat_source 'International Tables for X-ray Crystallography, Vol. IV'
_audit_creation_method 'RAELSPUB and manual entry'
_cell_angle_alpha 90
_cell_angle_beta 90
_cell_angle_gamma 90
_cell_formula_units_Z 8
_cell_length_a 21.0123(4)
_cell_length_b 21.0224(3)
_cell_length_c 38.6495(6)
_cell_measurement_temperature 100
_cell_volume 17072.6(5)
_computing_cell_refinement 'Denzo-Scalepak (Otwinowski & Minor, 1997)'
_computing_data_collection 'COLLECT (Nonius, 1999)'
_computing_data_reduction 'Denzo-Scalepak (Otwinowski & Minor, 1997)'
_computing_molecular_graphics 'ORTEP-II, (Johnson, 1976)'
_computing_publication_material 'Local programs'
_computing_structure_refinement 'RAELS, (Rae, 1989)'
_computing_structure_solution 'SIR92 (Altomare et al, 1994)'
_diffrn_ambient_temperature 100(2)
_diffrn_measurement_device_type 'Nonius KappaCCD area detector diffractometer'
_diffrn_radiation_type 'Mo K\a'
_diffrn_radiation_wavelength 0.71073
_diffrn_reflns_av_R_equivalents 0.047
_diffrn_reflns_limit_h_max 27
_diffrn_reflns_limit_h_min -19
_diffrn_reflns_limit_k_max 23
_diffrn_reflns_limit_k_min -27
_diffrn_reflns_limit_l_max 50
_diffrn_reflns_limit_l_min -50
_diffrn_reflns_number 105317
_diffrn_reflns_theta_max 27.5
_diffrn_standards_interval_time 30min
_diffrn_standards_number 1
_exptl_absorpt_coefficient_mu 0.226
_exptl_absorpt_correction_T_max 0.90
_exptl_absorpt_correction_T_min 0.86
_exptl_absorpt_correction_type integration
_exptl_crystal_colour colourless
_exptl_crystal_density_diffrn 1.02
_exptl_crystal_density_method 'not measured'
_exptl_crystal_description prism
_exptl_crystal_F_000 5640.0
_refine_diff_density_max 0.87
_refine_diff_density_min -0.60
_refine_ls_extinction_method none
_refine_ls_goodness_of_fit_ref 2.16
_refine_ls_hydrogen_treatment noref
_refine_ls_number_parameters 300
_refine_ls_number_reflns 8287
_refine_ls_R_factor_gt 0.119
_refine_ls_shift/su_max 0.134
_refine_ls_structure_factor_coef F
_refine_ls_weighting_details 'w == 1/[\s^2^(F) + 0.0004F^2^]'
_refine_ls_weighting_scheme calc
_refine_ls_wR_factor_ref 0.159
_reflns_number_gt 8287
_reflns_number_total 9685
_reflns_threshold_expression I>2\s(I)
_cod_data_source_file b309455c.txt
_cod_data_source_block AJP16
_cod_database_code 7102385

loop_
_symmetry_equiv_pos_site_id
_symmetry_equiv_pos_as_xyz
1 x,y,z
2 -x,-y,z
3 1/2-x,1/2+y,z
4 1/2+x,1/2-y,z
5 x,1/2+y,1/2+z
6 -x,1/2-y,1/2+z
7 1/2-x,y,1/2+z
8 1/2+x,-y,1/2+z

loop_
_atom_site_label
_atom_site_fract_x
_atom_site_fract_y
_atom_site_fract_z
_atom_site_U_iso_or_equiv
_atom_site_adp_type
_atom_site_type_symbol
_atom_site_occupancy
Ti1A 0.00106(9) 0.31857(7) 0.74470 0.0495(4) Uani Ti 1.0
Ti1B 0.18153(6) 0.50329(8) 0.25539(5) 0.0483(4) Uani Ti 1.0
O1A 0.0007(3) 0.3711(3) 0.7046(2) 0.050(1) Uani O 1.0
O2A 0.0772(2) 0.5048(3) 0.6945(1) 0.0462(8) Uani O 1.0
C1A 0.0026(3) 0.3694(3) 0.6696(1) 0.050(1) Uani C 1.0
C2A -0.0544(3) 0.3651(3) 0.6511(2) 0.054(1) Uani C 1.0
C3A -0.0518(3) 0.3605(3) 0.6152(2) 0.058(2) Uani C 1.0
C4A 0.0053(3) 0.3600(4) 0.5970(1) 0.058(2) Uani C 1.0
C5A 0.0609(3) 0.3644(3) 0.6163(2) 0.054(1) Uani C 1.0
C6A 0.0608(3) 0.3691(3) 0.6522(2) 0.051(1) Uani C 1.0
C7A -0.1178(4) 0.3735(5) 0.6677(3) 0.058(1) Uani C 1.0
C8A 0.0046(9) 0.3480(9) 0.5583(3) 0.129(8) Uani C 1.0
C9A -0.0529(12) 0.3758(19) 0.5428(5) 0.322(9) Uani C 1.0
C10A 0.0055(19) 0.2803(11) 0.5488(7) 0.355(9) Uani C 1.0
C11A 0.0595(12) 0.3780(17) 0.5414(4) 0.304(9) Uani C 1.0
C12A 0.1253(2) 0.5065(3) 0.6700(1) 0.0477(8) Uani C 1.0
C13A 0.1502(3) 0.4486(3) 0.6585(2) 0.0512(7) Uani C 1.0
C14A 0.1977(3) 0.4492(3) 0.6335(2) 0.0567(7) Uani C 1.0
C15A 0.2215(3) 0.5052(3) 0.6194(2) 0.0579(8) Uani C 1.0
C16A 0.1955(3) 0.5619(3) 0.6315(2) 0.0532(8) Uani C 1.0
C17A 0.1479(3) 0.5637(3) 0.6565(2) 0.0488(9) Uani C 1.0
C18A 0.1238(4) 0.3868(5) 0.6712(2) 0.052(1) Uani C 1.0
C19A 0.2706(4) 0.5030(5) 0.5905(2) 0.066(3) Uani C 1.0
C20A 0.2371(9) 0.5031(12) 0.5572(3) 0.214(9) Uani C 1.0
C21A 0.3117(9) 0.4465(8) 0.5910(6) 0.204(9) Uani C 1.0
C22A 0.3126(9) 0.5589(9) 0.5908(6) 0.212(7) Uani C 1.0
O1B 0.1289(3) 0.4990(3) 0.2953(2) 0.048(1) Uani O 1.0
O2B 0.0093(3) 0.4231(2) 0.3056(1) 0.042(1) Uani O 1.0
C1B 0.1307(3) 0.5012(3) 0.3306(1) 0.047(1) Uani C 1.0
C2B 0.1288(3) 0.5599(3) 0.3474(1) 0.0496(8) Uani C 1.0
C3B 0.1334(3) 0.5612(3) 0.3833(2) 0.0526(7) Uani C 1.0
C4B 0.1397(3) 0.5063(3) 0.4031(1) 0.0526(7) Uani C 1.0
C5B 0.1413(3) 0.4488(3) 0.3854(2) 0.0511(8) Uani C 1.0
C6B 0.1370(3) 0.4450(3) 0.3495(2) 0.049(1) Uani C 1.0
C7B 0.1111(5) 0.6206(4) 0.3277(2) 0.052(1) Uani C 1.0
C8B 0.1526(9) 0.5067(8) 0.4420(3) 0.124(7) Uani C 1.0
C9B 0.2197(10) 0.4945(18) 0.4502(6) 0.282(9) Uani C 1.0
C10B 0.1151(16) 0.4562(13) 0.4585(5) 0.274(9) Uani C 1.0
C11B 0.1351(18) 0.5668(10) 0.4588(5) 0.278(9) Uani C 1.0
C12B 0.0085(3) 0.3752(2) 0.3301(1) 0.0445(9) Uani C 1.0
C13B 0.0653(2) 0.3513(3) 0.3435(2) 0.049(1) Uani C 1.0
C14B 0.0625(3) 0.3036(3) 0.3685(2) 0.055(2) Uani C 1.0
C15B 0.0053(3) 0.2788(3) 0.3805(2) 0.057(2) Uani C 1.0
C16B -0.0502(3) 0.3039(3) 0.3665(2) 0.053(1) Uani C 1.0
C17B -0.0499(2) 0.3515(3) 0.3415(2) 0.0468(9) Uani C 1.0
C18B 0.1305(5) 0.3792(5) 0.3334(2) 0.053(1) Uani C 1.0
C19B 0.0040(5) 0.2298(4) 0.4097(2) 0.066(3) Uani C 1.0
C20B -0.0002(13) 0.2635(9) 0.4429(3) 0.253(9) Uani C 1.0
C21B 0.0623(8) 0.1912(10) 0.4106(6) 0.251(9) Uani C 1.0
C22B -0.0500(9) 0.1856(9) 0.4081(5) 0.220(9) Uani C 1.0
C1Cp1 0.0350(6) 0.3579(7) 0.7989(3) 0.120(5) Uani C 1.0
C2Cp1 -0.0274(7) 0.3373(6) 0.8039(3) 0.117(5) Uani C 1.0
C3Cp1 -0.0673(5) 0.3760(7) 0.7842(4) 0.122(4) Uani C 1.0
C4Cp1 -0.0296(7) 0.4205(5) 0.7670(4) 0.120(3) Uani C 1.0
C5Cp1 0.0337(6) 0.4094(6) 0.7761(4) 0.117(3) Uani C 1.0
C1Cp2 0.0148(11) 0.2040(9) 0.7532(5) 0.102(5) Uani C 0.52
C2Cp2 0.0075(11) 0.2142(8) 0.7177(5) 0.094(4) Uani C 0.52
C3Cp2 0.0599(10) 0.2490(9) 0.7061(4) 0.090(6) Uani C 0.52
C4Cp2 0.0995(8) 0.2604(11) 0.7345(5) 0.107(7) Uani C 0.52
C5Cp2 0.0717(11) 0.2326(10) 0.7635(4) 0.099(7) Uani C 0.52
C1Cp2' 0.0017(12) 0.2075(9) 0.7428(6) 0.098(4) Uani C 0.48
C2Cp2' -0.0029(11) 0.2283(9) 0.7086(5) 0.086(4) Uani C 0.48
C3Cp2' -0.0620(11) 0.2575(10) 0.7045(5) 0.092(4) Uani C 0.48
C4Cp2' -0.0939(9) 0.2548(12) 0.7361(7) 0.117(5) Uani C 0.48
C5Cp2' -0.0546(13) 0.2239(10) 0.7598(5) 0.109(5) Uani C 0.48
C1M1 -0.0921(11) 0.2927(16) 0.7504(7) 0.099(5) Uani C 0.52
C1M1' 0.1001(12) 0.2942(19) 0.7499(8) 0.098(6) Uani C 0.48
C1Cp3 0.0794(5) 0.5349(6) 0.2328(3) 0.088(4) Uani C 1.0
C2Cp3 0.0880(5) 0.4707(6) 0.2249(3) 0.102(4) Uani C 1.0
C3Cp3 0.1394(6) 0.4659(7) 0.2022(3) 0.144(4) Uani C 1.0
C4Cp3 0.1625(6) 0.5271(9) 0.1961(3) 0.153(9) Uani C 1.0
C5Cp3 0.1254(6) 0.5697(6) 0.2150(4) 0.133(9) Uani C 1.0
C1Cp4 0.2994(5) 0.5119(9) 0.2506(5) 0.110(8) Uani C 0.62
C2Cp4 0.2855(5) 0.5099(8) 0.2859(5) 0.100(6) Uani C 0.62
C3Cp4 0.2481(6) 0.5627(8) 0.2938(3) 0.078(5) Uani C 0.62
C4Cp4 0.2389(7) 0.5974(6) 0.2635(4) 0.089(5) Uani C 0.62
C5Cp4 0.2707(7) 0.5660(10) 0.2367(3) 0.100(6) Uani C 0.62
C1Cp4' 0.2851(11) 0.4910(17) 0.2505(9) 0.102(7) Uani C 0.38
C2Cp4' 0.2696(12) 0.4934(16) 0.2856(9) 0.093(5) Uani C 0.38
C3Cp4' 0.2421(14) 0.4353(19) 0.2947(9) 0.116(5) Uani C 0.38
C4Cp4' 0.2406(16) 0.3971(12) 0.2652(13) 0.131(9) Uani C 0.38
C5Cp4' 0.2671(13) 0.4314(19) 0.2379(9) 0.117(9) Uani C 0.38
C1M2 0.2099(12) 0.4051(11) 0.2505(8) 0.101(8) Uani C 0.62
C1M2' 0.1996(20) 0.5979(17) 0.2480(11) 0.092(5) Uani C 0.38
C1T1 0.2360(21) 0.2584(13) 0.0999(6) 0.308(9) Uani C 1.0
C2T1 0.1913(11) 0.2820(9) 0.1235(13) 0.281(9) Uani C 1.0
C3T1 0.2029(16) 0.2758(12) 0.1589(11) 0.268(9) Uani C 1.0
C4T1 0.2586(22) 0.2465(13) 0.1706(6) 0.250(9) Uani C 1.0
C5T1 0.3029(12) 0.2231(9) 0.1468(12) 0.257(9) Uani C 1.0
C6T1 0.2918(15) 0.2289(12) 0.1114(10) 0.304(9) Uani C 1.0
C7T1 0.2238(41) 0.2648(25) 0.0619(8) 0.589(9) Uani C 1.0
C1T2 0.2788(4) 0.3019(6) 0.3628(6) 0.424(9) Uani C 1.0
C2T2 0.2669(7) 0.2728(10) 0.3947(6) 0.424(9) Uani C 1.0
C3T2 0.2363(7) 0.2138(10) 0.3954(7) 0.424(9) Uani C 1.0
C4T2 0.2179(6) 0.1844(8) 0.3645(9) 0.424(9) Uani C 1.0
C5T2 0.2300(7) 0.2140(10) 0.3328(7) 0.424(9) Uani C 1.0
C6T2 0.2606(7) 0.2729(10) 0.3318(6) 0.424(9) Uani C 1.0
C7T2 0.3117(7) 0.3652(7) 0.3619(9) 0.424(9) Uani C 1.0
C1T3 0.7415(17) 0.1797(11) 0.4997(6) 0.440(7) Uani C 1.0
C2T3 0.8061(14) 0.1958(15) 0.5007(7) 0.440(7) Uani C 1.0
C3T3 0.8235(10) 0.2598(19) 0.5011(6) 0.440(7) Uani C 1.0
C4T3 0.7770(18) 0.3072(12) 0.5006(6) 0.440(7) Uani C 1.0
C5T3 0.7126(15) 0.2906(15) 0.4996(7) 0.440(7) Uani C 1.0
C6T3 0.6945(10) 0.2268(19) 0.4991(6) 0.440(7) Uani C 1.0
OW1 0.5000 0.0000 0.1259(14) 0.452(9) Uani O 1.0
HC3A -0.0926 0.3574 0.6020 0.064 Uani H 1.0
HC5A 0.1027 0.3641 0.6039 0.057 Uani H 1.0
H1C7A -0.1126 0.3734 0.6934 0.056 Uani H 1.0
H2C7A -0.1463 0.3376 0.6607 0.064 Uani H 1.0
H1C9A -0.0529 0.3676 0.5174 0.386 Uani H 1.0
H2C9A -0.0915 0.3559 0.5535 0.508 Uani H 1.0
H3C9A -0.0534 0.4227 0.5472 0.508 Uani H 1.0
H1C10A 0.0050 0.2761 0.5230 0.416 Uani H 1.0
H2C10A 0.0450 0.2600 0.5582 0.556 Uani H 1.0
H3C10A -0.0327 0.2587 0.5587 0.550 Uani H 1.0
H1C11A 0.0580 0.3694 0.5160 0.361 Uani H 1.0
H2C11A 0.0583 0.4249 0.5455 0.482 Uani H 1.0
H3C11A 0.0997 0.3601 0.5512 0.488 Uani H 1.0
HC14A 0.2155 0.4077 0.6253 0.062 Uani H 1.0
HC16A 0.2117 0.6029 0.6218 0.055 Uani H 1.0
H1C18A 0.1151 0.3903 0.6966 0.052 Uani H 1.0
H2C18A 0.1558 0.3525 0.6671 0.058 Uani H 1.0
H1C20A 0.2688 0.5017 0.5379 0.255 Uani H 1.0
H2C20A 0.2087 0.4650 0.5558 0.354 Uani H 1.0
H3C20A 0.2110 0.5427 0.5552 0.358 Uani H 1.0
H1C21A 0.3425 0.4486 0.5713 0.228 Uani H 1.0
H2C21A 0.3356 0.4449 0.6134 0.355 Uani H 1.0
H3C21A 0.2849 0.4074 0.5887 0.347 Uani H 1.0
H1C22A 0.3441 0.5555 0.5715 0.246 Uani H 1.0
H2C22A 0.2866 0.5983 0.5878 0.355 Uani H 1.0
H3C22A 0.3358 0.5609 0.6134 0.359 Uani H 1.0
HC3B 0.1320 0.6033 0.3954 0.058 Uani H 1.0
HC5B 0.1458 0.4086 0.3989 0.054 Uani H 1.0
H1C7B 0.1057 0.6103 0.3026 0.050 Uani H 1.0
H2C7B 0.1461 0.6525 0.3305 0.060 Uani H 1.0
H1C9B 0.2257 0.4952 0.4759 0.323 Uani H 1.0
H2C9B 0.2323 0.4518 0.4410 0.427 Uani H 1.0
H3C9B 0.2469 0.5281 0.4394 0.438 Uani H 1.0
H1C10B 0.1234 0.4563 0.4840 0.319 Uani H 1.0
H2C10B 0.0688 0.4639 0.4542 0.423 Uani H 1.0
H3C10B 0.1274 0.4141 0.4486 0.417 Uani H 1.0
H1C11B 0.1447 0.5641 0.4841 0.318 Uani H 1.0
H2C11B 0.1601 0.6024 0.4483 0.430 Uani H 1.0
H3C11B 0.0886 0.5749 0.4554 0.426 Uani H 1.0
HC14B 0.1032 0.2865 0.3781 0.061 Uani H 1.0
HC16B -0.0921 0.2870 0.3747 0.057 Uani H 1.0
H1C18B 0.1334 0.3826 0.3076 0.054 Uani H 1.0
H2C18B 0.1652 0.3509 0.3421 0.060 Uani H 1.0
H1C20B -0.0011 0.2318 0.4622 0.289 Uani H 1.0
H2C20B 0.0375 0.2920 0.4457 0.448 Uani H 1.0
H3C20B -0.0400 0.2895 0.4434 0.428 Uani H 1.0
H1C21B 0.0594 0.1599 0.4300 0.278 Uani H 1.0
H2C21B 0.0671 0.1680 0.3882 0.437 Uani H 1.0
H3C21B 0.0999 0.2196 0.4143 0.440 Uani H 1.0
H1C22B -0.0475 0.1551 0.4279 0.231 Uani H 1.0
H2C22B -0.0907 0.2100 0.4094 0.396 Uani H 1.0
H3C22B -0.0484 0.1614 0.3858 0.414 Uani H 1.0
HC1Cp1 0.0739 0.3391 0.8097 0.157 Uani H 1.0
HC2Cp1 -0.0411 0.3011 0.8189 0.145 Uani H 1.0
HC3Cp1 -0.1147 0.3725 0.7826 0.158 Uani H 1.0
HC4Cp1 -0.0452 0.4545 0.7510 0.152 Uani H 1.0
HC5Cp1 0.0714 0.4339 0.7677 0.146 Uani H 1.0
HC1Cp2 -0.0154 0.1803 0.7685 0.135 Uani H 0.52
HC2Cp2 -0.0288 0.1991 0.7031 0.120 Uani H 0.52
HC3Cp2 0.0676 0.2634 0.6818 0.102 Uani H 0.52
HC4Cp2 0.1406 0.2843 0.7340 0.150 Uani H 0.52
HC5Cp2 0.0893 0.2330 0.7875 0.118 Uani H 0.52
HC1Cp2' 0.0388 0.1848 0.7533 0.124 Uani H 0.48
HC2Cp2' 0.0303 0.2231 0.6903 0.101 Uani H 0.48
HC3Cp2' -0.0786 0.2770 0.6827 0.105 Uani H 0.48
HC4Cp2' -0.1374 0.2720 0.7409 0.163 Uani H 0.48
HC5Cp2' -0.0649 0.2150 0.7846 0.135 Uani H 0.48
HC1Cp3 0.0460 0.5528 0.2485 0.109 Uani H 1.0
HC2Cp3 0.0620 0.4345 0.2339 0.144 Uani H 1.0
HC3Cp3 0.1567 0.4256 0.1921 0.223 Uani H 1.0
HC4Cp3 0.1992 0.5384 0.1808 0.228 Uani H 1.0
HC5Cp3 0.1308 0.6170 0.2156 0.208 Uani H 1.0
HC1Cp4 0.3255 0.4801 0.2376 0.152 Uani H 0.62
HC2Cp4 0.2998 0.4764 0.3026 0.136 Uani H 0.62
HC3Cp4 0.2309 0.5738 0.3172 0.087 Uani H 0.62
HC4Cp4 0.2140 0.6377 0.2612 0.120 Uani H 0.62
HC5Cp4 0.2725 0.5798 0.2120 0.130 Uani H 0.62
HC1Cp4' 0.3055 0.5258 0.2368 0.120 Uani H 0.38
HC2Cp4' 0.2770 0.5302 0.3015 0.095 Uani H 0.38
HC3Cp4' 0.2263 0.4233 0.3182 0.142 Uani H 0.38
HC4Cp4' 0.2234 0.3528 0.2638 0.171 Uani H 0.38
HC5Cp4' 0.2724 0.4161 0.2136 0.140 Uani H 0.38
HC2T1 0.1515 0.3030 0.1151 0.417 Uani H 1.0
HC3T1 0.1713 0.2925 0.1760 0.415 Uani H 1.0
HC4T1 0.2667 0.2422 0.1960 0.377 Uani H 1.0
HC5T1 0.3426 0.2020 0.1553 0.375 Uani H 1.0
HC6T1 0.3234 0.2122 0.0943 0.476 Uani H 1.0
HC2T2 0.2802 0.2939 0.4167 0.424 Uani H 1.0
HC3T2 0.2276 0.1926 0.4180 0.424 Uani H 1.0
HC4T2 0.1959 0.1422 0.3652 0.424 Uani H 1.0
HC5T2 0.2167 0.1928 0.3108 0.424 Uani H 1.0
HC6T2 0.2693 0.2941 0.3091 0.424 Uani H 1.0
HC1T3 0.7288 0.1338 0.4994 0.440 Uani H 1.0
HC2T3 0.8394 0.1618 0.5011 0.440 Uani H 1.0
HC3T3 0.8696 0.2718 0.5018 0.440 Uani H 1.0
HC4T3 0.7897 0.3531 0.5009 0.440 Uani H 1.0
HC5T3 0.6793 0.3247 0.4992 0.440 Uani H 1.0
HC6T3 0.6485 0.2148 0.4984 0.440 Uani H 1.0

loop_
_atom_site_aniso_label
_atom_site_aniso_U_11
_atom_site_aniso_U_22
_atom_site_aniso_U_33
_atom_site_aniso_U_12
_atom_site_aniso_U_13
_atom_site_aniso_U_23
_atom_site_aniso_type_symbol
Ti1A 0.0674(8) 0.0410(6) 0.0402(7) 0.0029(7) 0.0013(8) 0.0137(5) Ti
Ti1B 0.0413(6) 0.0632(8) 0.0403(7) 0.0003(7) 0.0142(5) 0.0025(8) Ti
O1A 0.049(2) 0.063(1) 0.038(1) 0.002(1) 0.004(1) 0.010(1) O
O2A 0.040(1) 0.065(1) 0.035(2) 0.002(1) -0.002(1) 0.010(1) O
C1A 0.050(2) 0.062(1) 0.038(1) 0.000(1) 0.003(1) 0.009(1) C
C2A 0.054(2) 0.066(1) 0.041(2) -0.007(1) 0.000(1) 0.008(1) C
C3A 0.064(2) 0.068(2) 0.041(2) -0.010(2) -0.003(2) 0.007(1) C
C4A 0.071(3) 0.064(1) 0.038(1) -0.005(1) 0.002(2) 0.006(1) C
C5A 0.063(2) 0.062(1) 0.038(2) 0.002(1) 0.007(1) 0.008(1) C
C6A 0.053(2) 0.062(1) 0.038(2) 0.004(1) 0.006(1) 0.010(1) C
C7A 0.050(2) 0.072(2) 0.050(3) -0.010(2) 0.000(2) 0.012(2) C
C8A 0.195(9) 0.156(9) 0.035(4) -0.018(9) 0.002(2) -0.018(2) C
C9A 0.296(9) 0.609(9) 0.062(8) 0.144(9) -0.051(9) -0.012(9) C
C10A 0.752(9) 0.194(9) 0.119(9) -0.029(9) 0.023(9) -0.102(9) C
C11A 0.314(9) 0.549(9) 0.049(6) -0.209(9) 0.040(9) -0.034(9) C
C12A 0.037(1) 0.067(1) 0.039(1) 0.003(1) -0.002(1) 0.012(1) C
C13A 0.0408(9) 0.069(1) 0.044(1) 0.007(1) 0.003(1) 0.014(1) C
C14A 0.044(1) 0.074(2) 0.053(2) 0.011(1) 0.009(1) 0.018(2) C
C15A 0.041(1) 0.076(2) 0.056(3) 0.008(1) 0.009(1) 0.019(2) C
C16A 0.037(1) 0.073(2) 0.050(2) 0.002(1) 0.002(1) 0.015(1) C
C17A 0.036(1) 0.069(1) 0.041(1) 0.001(1) -0.002(1) 0.012(1) C
C18A 0.047(2) 0.067(1) 0.043(2) 0.009(1) 0.005(1) 0.014(1) C
C19A 0.058(3) 0.086(6) 0.054(3) 0.006(4) 0.021(3) 0.002(4) C
C20A 0.125(9) 0.477(9) 0.040(4) 0.021(8) 0.015(4) -0.004(5) C
C21A 0.212(9) 0.188(9) 0.213(9) 0.132(9) 0.157(9) 0.082(9) C
C22A 0.213(9) 0.191(9) 0.233(9) -0.122(9) 0.173(9) -0.092(9) C
O1B 0.050(1) 0.055(2) 0.039(1) 0.000(1) 0.008(1) 0.004(1) O
O2B 0.056(1) 0.035(1) 0.034(1) 0.0008(9) 0.006(1) -0.002(1) O
C1B 0.049(1) 0.055(2) 0.039(1) -0.0022(9) 0.0054(9) 0.004(1) C
C2B 0.053(1) 0.055(1) 0.041(2) -0.011(1) 0.003(1) 0.003(1) C
C3B 0.057(1) 0.060(2) 0.041(2) -0.014(1) 0.000(1) 0.001(1) C
C4B 0.053(1) 0.065(2) 0.040(1) -0.007(1) -0.001(1) 0.003(2) C
C5B 0.051(1) 0.062(2) 0.040(2) 0.003(1) 0.003(1) 0.006(1) C
C6B 0.050(1) 0.057(1) 0.040(2) 0.0050(9) 0.006(1) 0.005(1) C
C7B 0.063(1) 0.049(2) 0.043(2) -0.016(1) 0.003(2) 0.002(1) C
C8B 0.184(9) 0.155(9) 0.034(4) 0.030(9) -0.025(3) -0.004(2) C
C9B 0.213(9) 0.551(9) 0.081(9) 0.097(9) -0.072(9) -0.008(9) C
C10B 0.436(9) 0.327(9) 0.058(6) -0.141(9) -0.030(9) 0.054(9) C
C11B 0.554(9) 0.221(9) 0.059(6) 0.145(9) -0.069(9) -0.052(9) C
C12B 0.062(1) 0.034(1) 0.037(1) 0.0019(8) 0.0068(9) -0.001(1) C
C13B 0.067(1) 0.0405(9) 0.041(2) 0.010(1) 0.009(1) 0.002(1) C
C14B 0.078(2) 0.041(1) 0.046(2) 0.013(1) 0.010(2) 0.005(1) C
C15B 0.086(3) 0.036(1) 0.048(2) 0.005(1) 0.009(2) 0.005(1) C
C16B 0.078(2) 0.035(1) 0.045(2) -0.005(1) 0.007(2) 0.002(1) C
C17B 0.067(1) 0.034(1) 0.040(1) -0.0050(9) 0.006(1) -0.001(1) C
C18B 0.061(1) 0.055(1) 0.043(2) 0.015(1) 0.010(1) 0.005(1) C
C19B 0.090(6) 0.057(3) 0.052(3) -0.004(4) 0.000(4) 0.023(4) C
C20B 0.593(9) 0.128(9) 0.038(4) -0.012(7) 0.020(5) 0.017(4) C
C21B 0.175(8) 0.285(9) 0.293(9) 0.135(9) 0.123(9) 0.251(9) C
C22B 0.224(9) 0.214(9) 0.222(9) -0.152(9) -0.115(9) 0.174(9) C
C1Cp1 0.179(9) 0.124(7) 0.058(3) -0.021(6) -0.034(4) -0.013(4) C
C2Cp1 0.176(9) 0.124(8) 0.052(4) 0.009(6) 0.019(4) -0.007(4) C
C3Cp1 0.155(8) 0.097(7) 0.113(6) 0.043(6) 0.049(6) -0.010(6) C
C4Cp1 0.172(9) 0.054(4) 0.134(9) 0.032(5) 0.024(6) -0.017(4) C
C5Cp1 0.177(8) 0.072(4) 0.102(6) -0.019(5) -0.019(6) -0.026(4) C
C1Cp2 0.208(9) 0.040(4) 0.057(8) 0.010(5) -0.002(7) 0.031(4) C
C2Cp2 0.185(9) 0.041(4) 0.058(8) 0.009(5) -0.009(6) 0.028(4) C
C3Cp2 0.124(8) 0.088(7) 0.056(6) 0.051(7) 0.010(6) 0.030(4) C
C4Cp2 0.092(5) 0.154(9) 0.075(8) 0.060(7) 0.007(6) 0.025(7) C
C5Cp2 0.146(9) 0.093(6) 0.058(6) 0.064(7) -0.007(7) 0.023(5) C
C1Cp2' 0.196(9) 0.038(4) 0.061(8) -0.006(4) -0.004(6) 0.031(4) C
C2Cp2' 0.160(9) 0.041(4) 0.059(7) 0.001(6) -0.010(6) 0.027(4) C
C3Cp2' 0.113(8) 0.081(7) 0.083(7) -0.038(8) -0.020(8) 0.022(5) C
C4Cp2' 0.100(5) 0.142(9) 0.110(9) -0.076(7) -0.001(7) 0.029(7) C
C5Cp2' 0.162(9) 0.077(4) 0.088(9) -0.071(7) 0.012(7) 0.039(6) C
C1M1 0.061(5) 0.141(8) 0.095(8) -0.036(5) 0.012(6) 0.031(6) C
C1M1' 0.060(5) 0.151(9) 0.084(8) 0.021(5) 0.002(5) 0.024(6) C
C1Cp3 0.064(4) 0.121(7) 0.080(7) 0.009(5) -0.008(3) 0.006(6) C
C2Cp3 0.070(5) 0.141(8) 0.096(7) -0.011(6) -0.019(4) -0.054(7) C
C3Cp3 0.092(7) 0.262(9) 0.079(5) 0.012(8) -0.019(4) -0.100(8) C
C4Cp3 0.091(8) 0.319(9) 0.049(5) 0.010(8) 0.000(4) 0.043(7) C
C5Cp3 0.089(7) 0.175(9) 0.137(9) 0.009(7) -0.010(6) 0.086(9) C
C1Cp4 0.017(4) 0.187(9) 0.126(9) -0.021(4) 0.021(4) -0.037(8) C
C2Cp4 0.025(4) 0.157(9) 0.117(8) -0.006(4) -0.003(5) -0.007(7) C
C3Cp4 0.038(5) 0.111(8) 0.086(6) -0.040(5) 0.020(4) 0.000(5) C
C4Cp4 0.085(7) 0.092(5) 0.091(7) -0.052(5) 0.024(5) 0.002(5) C
C5Cp4 0.068(6) 0.144(9) 0.089(7) -0.072(6) 0.032(5) -0.013(6) C
C1Cp4' 0.016(4) 0.160(9) 0.130(9) -0.001(4) 0.014(4) -0.029(7) C
C2Cp4' 0.031(5) 0.133(9) 0.117(7) 0.004(5) -0.007(6) 0.001(6) C
C3Cp4' 0.104(9) 0.105(8) 0.138(9) 0.019(8) -0.034(9) 0.024(9) C
C4Cp4' 0.125(9) 0.094(5) 0.174(9) 0.046(8) -0.026(9) 0.002(7) C
C5Cp4' 0.049(4) 0.137(8) 0.166(9) 0.035(8) 0.007(6) -0.037(9) C
C1M2 0.093(7) 0.073(6) 0.137(9) 0.015(5) 0.000(7) 0.000(6) C
C1M2' 0.102(8) 0.069(6) 0.105(9) -0.026(4) 0.007(6) 0.013(6) C
C1T1 0.500(9) 0.252(9) 0.170(9) -0.237(9) -0.020(9) 0.021(9) C
C2T1 0.375(9) 0.159(9) 0.309(9) -0.183(9) -0.063(9) 0.015(9) C
C3T1 0.354(9) 0.194(9) 0.256(9) -0.187(9) 0.054(9) -0.044(9) C
C4T1 0.405(9) 0.180(9) 0.166(9) -0.215(9) -0.001(9) 0.011(9) C
C5T1 0.337(9) 0.149(9) 0.285(9) -0.177(9) -0.012(9) -0.010(9) C
C6T1 0.413(9) 0.259(9) 0.239(9) -0.203(9) 0.085(9) -0.060(9) C
C7T1 0.967(9) 0.608(9) 0.191(9) -0.342(9) -0.112(9) 0.072(9) C
C1T2 0.265(6) 0.717(8) 0.291(4) 0.356(5) 0.036(9) 0.110(9) C
C2T2 0.265(6) 0.717(8) 0.291(4) 0.356(5) 0.036(9) 0.110(9) C
C3T2 0.265(6) 0.717(8) 0.291(4) 0.356(5) 0.036(9) 0.110(9) C
C4T2 0.265(6) 0.717(8) 0.291(4) 0.356(5) 0.036(9) 0.110(9) C
C5T2 0.265(6) 0.717(8) 0.291(4) 0.356(5) 0.036(9) 0.110(9) C
C6T2 0.265(6) 0.717(8) 0.291(4) 0.356(5) 0.036(9) 0.110(9) C
C7T2 0.265(6) 0.717(8) 0.291(4) 0.356(5) 0.036(9) 0.110(9) C
C1T3 0.543(9) 0.619(9) 0.157(8) -0.434(9) -0.025(9) 0.019(9) C
C2T3 0.543(9) 0.619(9) 0.157(8) -0.434(9) -0.025(9) 0.019(9) C
C3T3 0.543(9) 0.619(9) 0.157(8) -0.434(9) -0.025(9) 0.019(9) C
C4T3 0.543(9) 0.619(9) 0.157(8) -0.434(9) -0.025(9) 0.019(9) C
C5T3 0.543(9) 0.619(9) 0.157(8) -0.434(9) -0.025(9) 0.019(9) C
C6T3 0.543(9) 0.619(9) 0.157(8) -0.434(9) -0.025(9) 0.019(9) C
OW1 0.055(9) 0.992(9) 0.307(9) -0.087(9) 0.0000 0.0000 O

loop_
_exptl_crystal_face_index_h
_exptl_crystal_face_index_k
_exptl_crystal_face_index_l
_exptl_crystal_face_perp_dist
-1 -1 -1 0.20
0 1 0 0.13
0 -1 0 0.30
-1 2 1 0.20
-1 0 1 0.25
1 0 -1 0.26
1 -2 -1 0.30
1 2 -1 0.23
-1 -2 1 0.30
1 1 1 0.23
2 -1 0 0.22
-2 1 0 0.22

loop_
_geom_angle_atom_site_label_1
_geom_angle_atom_site_label_2
_geom_angle_atom_site_label_3
_geom_angle
_geom_angle_site_symmetry_1
_geom_angle_site_symmetry_2
_geom_angle_site_symmetry_3
_geom_angle_publ_flag
O1A Ti1A C1Cp1 121.3(4) 1_555 1_555 1_555 no
O1A Ti1A C2Cp1 132.9(4) 1_555 1_555 1_555 no
O1A Ti1A C3Cp1 102.8(4) 1_555 1_555 1_555 no
O1A Ti1A C4Cp1 76.9(4) 1_555 1_555 1_555 no
O1A Ti1A C5Cp1 87.1(4) 1_555 1_555 1_555 no
O1A Ti1A C1Cp2 132.9(5) 1_555 1_555 1_555 no
O1A Ti1A C2Cp2 100.0(5) 1_555 1_555 1_555 no
O1A Ti1A C3Cp2 81.4(4) 1_555 1_555 1_555 no
O1A Ti1A C4Cp2 99.3(5) 1_555 1_555 1_555 no
O1A Ti1A C5Cp2 132.3(5) 1_555 1_555 1_555 no
O1A Ti1A C1Cp2' 123.7(6) 1_555 1_555 1_555 no
O1A Ti1A C2Cp2' 89.2(5) 1_555 1_555 1_555 no
O1A Ti1A C3Cp2' 77.4(5) 1_555 1_555 1_555 no
O1A Ti1A C4Cp2' 101.9(6) 1_555 1_555 1_555 no
O1A Ti1A C5Cp2' 133.1(6) 1_555 1_555 1_555 no
O1A Ti1A C1M1 103.8(8) 1_555 1_555 1_555 no
O1A Ti1A C1M1' 102.6(9) 1_555 1_555 1_555 no
C1Cp1 Ti1A C2Cp1 34.1(2) 1_555 1_555 1_555 no
C1Cp1 Ti1A C3Cp1 56.3(3) 1_555 1_555 1_555 no
C1Cp1 Ti1A C4Cp1 56.6(3) 1_555 1_555 1_555 no
C1Cp1 Ti1A C5Cp1 34.4(2) 1_555 1_555 1_555 no
C1Cp1 Ti1A C1Cp2 101.0(6) 1_555 1_555 1_555 no
C1Cp1 Ti1A C2Cp2 132.8(5) 1_555 1_555 1_555 no
C1Cp1 Ti1A C3Cp2 127.0(5) 1_555 1_555 1_555 no
C1Cp1 Ti1A C4Cp2 93.6(6) 1_555 1_555 1_555 no
C1Cp1 Ti1A C5Cp2 79.2(6) 1_555 1_555 1_555 no
C1Cp1 Ti1A C1Cp2' 112.1(7) 1_555 1_555 1_555 no
C1Cp1 Ti1A C2Cp2' 144.8(6) 1_555 1_555 1_555 no
C1Cp1 Ti1A C3Cp2' 157.5(6) 1_555 1_555 1_555 no
C1Cp1 Ti1A C4Cp2' 124.3(7) 1_555 1_555 1_555 no
C1Cp1 Ti1A C5Cp2' 103.0(6) 1_555 1_555 1_555 no
C2Cp1 Ti1A C3Cp1 33.7(2) 1_555 1_555 1_555 no
C2Cp1 Ti1A C4Cp1 56.2(3) 1_555 1_555 1_555 no
C2Cp1 Ti1A C5Cp1 56.7(3) 1_555 1_555 1_555 no
C2Cp1 Ti1A C1Cp2 93.7(6) 1_555 1_555 1_555 no
C2Cp1 Ti1A C2Cp2 124.8(5) 1_555 1_555 1_555 no
C2Cp1 Ti1A C3Cp2 144.3(5) 1_555 1_555 1_555 no
C2Cp1 Ti1A C4Cp2 116.7(6) 1_555 1_555 1_555 no
C2Cp1 Ti1A C5Cp2 89.4(5) 1_555 1_555 1_555 no
C2Cp1 Ti1A C1Cp2' 101.3(7) 1_555 1_555 1_555 no
C2Cp1 Ti1A C2Cp2' 133.5(5) 1_555 1_555 1_555 no
C2Cp1 Ti1A C3Cp2' 124.4(7) 1_555 1_555 1_555 no
C2Cp1 Ti1A C4Cp2' 90.9(7) 1_555 1_555 1_555 no
C2Cp1 Ti1A C5Cp2' 77.3(6) 1_555 1_555 1_555 no
C3Cp1 Ti1A C4Cp1 33.7(2) 1_555 1_555 1_555 no
C3Cp1 Ti1A C5Cp1 56.3(3) 1_555 1_555 1_555 no
C3Cp1 Ti1A C1Cp2 118.5(6) 1_555 1_555 1_555 no
C3Cp1 Ti1A C2Cp2 138.9(6) 1_555 1_555 1_555 no
C3Cp1 Ti1A C3Cp2 172.3(6) 1_555 1_555 1_555 no
C3Cp1 Ti1A C4Cp2 149.1(6) 1_555 1_555 1_555 no
C3Cp1 Ti1A C5Cp2 122.8(5) 1_555 1_555 1_555 no
C3Cp1 Ti1A C1Cp2' 121.5(7) 1_555 1_555 1_555 no
C3Cp1 Ti1A C2Cp2' 138.9(6) 1_555 1_555 1_555 no
C3Cp1 Ti1A C3Cp2' 110.2(7) 1_555 1_555 1_555 no
C3Cp1 Ti1A C4Cp2' 82.7(7) 1_555 1_555 1_555 no
C3Cp1 Ti1A C5Cp2' 88.3(7) 1_555 1_555 1_555 no
C4Cp1 Ti1A C5Cp1 34.1(2) 1_555 1_555 1_555 no
C4Cp1 Ti1A C1Cp2 149.7(5) 1_555 1_555 1_555 no
C4Cp1 Ti1A C2Cp2 167.1(6) 1_555 1_555 1_555 no
C4Cp1 Ti1A C3Cp2 153.6(6) 1_555 1_555 1_555 no
C4Cp1 Ti1A C4Cp2 137.3(6) 1_555 1_555 1_555 no
C4Cp1 Ti1A C5Cp2 135.7(5) 1_555 1_555 1_555 no
C4Cp1 Ti1A C1Cp2' 155.0(8) 1_555 1_555 1_555 no
C4Cp1 Ti1A C2Cp2' 157.4(7) 1_555 1_555 1_555 no
C4Cp1 Ti1A C3Cp2' 124.0(7) 1_555 1_555 1_555 no
C4Cp1 Ti1A C4Cp2' 108.8(7) 1_555 1_555 1_555 no
C4Cp1 Ti1A C5Cp2' 121.8(8) 1_555 1_555 1_555 no
C5Cp1 Ti1A C1Cp2 133.8(7) 1_555 1_555 1_555 no
C5Cp1 Ti1A C2Cp2 158.8(6) 1_555 1_555 1_555 no
C5Cp1 Ti1A C3Cp2 130.9(6) 1_555 1_555 1_555 no
C5Cp1 Ti1A C4Cp2 104.0(6) 1_555 1_555 1_555 no
C5Cp1 Ti1A C5Cp2 105.6(6) 1_555 1_555 1_555 no
C5Cp1 Ti1A C1Cp2' 145.3(7) 1_555 1_555 1_555 no
C5Cp1 Ti1A C2Cp2' 164.7(7) 1_555 1_555 1_555 no
C5Cp1 Ti1A C3Cp2' 156.9(6) 1_555 1_555 1_555 no
C5Cp1 Ti1A C4Cp2' 139.0(7) 1_555 1_555 1_555 no
C5Cp1 Ti1A C5Cp2' 133.8(6) 1_555 1_555 1_555 no
C1Cp2 Ti1A C2Cp2 33.2(3) 1_555 1_555 1_555 no
C1Cp2 Ti1A C3Cp2 55.2(3) 1_555 1_555 1_555 no
C1Cp2 Ti1A C4Cp2 55.1(3) 1_555 1_555 1_555 no
C1Cp2 Ti1A C5Cp2 33.1(2) 1_555 1_555 1_555 no
C2Cp2 Ti1A C3Cp2 33.4(2) 1_555 1_555 1_555 no
C2Cp2 Ti1A C4Cp2 55.3(3) 1_555 1_555 1_555 no
C2Cp2 Ti1A C5Cp2 55.1(3) 1_555 1_555 1_555 no
C3Cp2 Ti1A C4Cp2 33.4(2) 1_555 1_555 1_555 no
C3Cp2 Ti1A C5Cp2 55.2(3) 1_555 1_555 1_555 no
C4Cp2 Ti1A C5Cp2 33.2(2) 1_555 1_555 1_555 no
C1Cp2' Ti1A C2Cp2' 34.6(3) 1_555 1_555 1_555 no
C1Cp2' Ti1A C3Cp2' 56.7(4) 1_555 1_555 1_555 no
C1Cp2' Ti1A C4Cp2' 56.5(3) 1_555 1_555 1_555 no
C1Cp2' Ti1A C5Cp2' 34.4(3) 1_555 1_555 1_555 no
C2Cp2' Ti1A C3Cp2' 34.0(3) 1_555 1_555 1_555 no
C2Cp2' Ti1A C4Cp2' 56.3(4) 1_555 1_555 1_555 no
C2Cp2' Ti1A C5Cp2' 56.9(4) 1_555 1_555 1_555 no
C3Cp2' Ti1A C4Cp2' 33.5(3) 1_555 1_555 1_555 no
C3Cp2' Ti1A C5Cp2' 56.2(4) 1_555 1_555 1_555 no
C4Cp2' Ti1A C5Cp2' 33.7(3) 1_555 1_555 1_555 no
O1B Ti1B C1Cp3 77.8(3) 1_555 1_555 1_555 no
O1B Ti1B C2Cp3 84.7(4) 1_555 1_555 1_555 no
O1B Ti1B C3Cp3 118.1(4) 1_555 1_555 1_555 no
O1B Ti1B C4Cp3 133.9(3) 1_555 1_555 1_555 no
O1B Ti1B C5Cp3 105.6(4) 1_555 1_555 1_555 no
O1B Ti1B C1Cp4 130.0(5) 1_555 1_555 1_555 no
O1B Ti1B C2Cp4 97.4(4) 1_555 1_555 1_555 no
O1B Ti1B C3Cp4 82.0(3) 1_555 1_555 1_555 no
O1B Ti1B C4Cp4 103.4(4) 1_555 1_555 1_555 no
O1B Ti1B C5Cp4 136.4(4) 1_555 1_555 1_555 no
O1B Ti1B C1Cp4' 129.8(9) 1_555 1_555 1_555 no
O1B Ti1B C2Cp4' 93.1(9) 1_555 1_555 1_555 no
O1B Ti1B C3Cp4' 76.8(8) 1_555 1_555 1_555 no
O1B Ti1B C4Cp4' 96.9(11) 1_555 1_555 1_555 no
O1B Ti1B C5Cp4' 128.6(11) 1_555 1_555 1_555 no
O1B Ti1B C1M2 100.7(8) 1_555 1_555 1_555 no
O1B Ti1B C1M2' 105.6(12) 1_555 1_555 1_555 no
C1Cp3 Ti1B C2Cp3 33.8(2) 1_555 1_555 1_555 no
C1Cp3 Ti1B C3Cp3 56.3(2) 1_555 1_555 1_555 no
C1Cp3 Ti1B C4Cp3 56.2(3) 1_555 1_555 1_555 no
C1Cp3 Ti1B C5Cp3 33.7(2) 1_555 1_555 1_555 no
C1Cp3 Ti1B C1Cp4 147.0(6) 1_555 1_555 1_555 no
C1Cp3 Ti1B C2Cp4 159.9(5) 1_555 1_555 1_555 no
C1Cp3 Ti1B C3Cp4 127.0(5) 1_555 1_555 1_555 no
C1Cp3 Ti1B C4Cp4 105.9(5) 1_555 1_555 1_555 no
C1Cp3 Ti1B C5Cp4 115.8(6) 1_555 1_555 1_555 no
C1Cp3 Ti1B C1Cp4' 151.9(9) 1_555 1_555 1_555 no
C1Cp3 Ti1B C2Cp4' 165.5(8) 1_555 1_555 1_555 no
C1Cp3 Ti1B C3Cp4' 148.2(8) 1_555 1_555 1_555 no
C1Cp3 Ti1B C4Cp4' 136.0(8) 1_555 1_555 1_555 no
C1Cp3 Ti1B C5Cp4' 136.5(8) 1_555 1_555 1_555 no
C2Cp3 Ti1B C3Cp3 34.0(2) 1_555 1_555 1_555 no
C2Cp3 Ti1B C4Cp3 56.5(3) 1_555 1_555 1_555 no
C2Cp3 Ti1B C5Cp3 56.2(3) 1_555 1_555 1_555 no
C2Cp3 Ti1B C1Cp4 143.3(5) 1_555 1_555 1_555 no
C2Cp3 Ti1B C2Cp4 166.3(5) 1_555 1_555 1_555 no
C2Cp3 Ti1B C3Cp4 159.4(5) 1_555 1_555 1_555 no
C2Cp3 Ti1B C4Cp4 137.1(5) 1_555 1_555 1_555 no
C2Cp3 Ti1B C5Cp4 130.6(5) 1_555 1_555 1_555 no
C2Cp3 Ti1B C1Cp4' 137.5(10) 1_555 1_555 1_555 no
C2Cp3 Ti1B C2Cp4' 157.9(9) 1_555 1_555 1_555 no
C2Cp3 Ti1B C3Cp4' 124.5(10) 1_555 1_555 1_555 no
C2Cp3 Ti1B C4Cp4' 102.7(8) 1_555 1_555 1_555 no
C2Cp3 Ti1B C5Cp4' 106.9(8) 1_555 1_555 1_555 no
C3Cp3 Ti1B C4Cp3 34.1(2) 1_555 1_555 1_555 no
C3Cp3 Ti1B C5Cp3 56.4(3) 1_555 1_555 1_555 no
C3Cp3 Ti1B C1Cp4 109.3(5) 1_555 1_555 1_555 no
C3Cp3 Ti1B C2Cp4 139.2(5) 1_555 1_555 1_555 no
C3Cp3 Ti1B C3Cp4 158.3(5) 1_555 1_555 1_555 no
C3Cp3 Ti1B C4Cp4 126.1(6) 1_555 1_555 1_555 no
C3Cp3 Ti1B C5Cp4 102.3(5) 1_555 1_555 1_555 no
C3Cp3 Ti1B C1Cp4' 104.8(10) 1_555 1_555 1_555 no
C3Cp3 Ti1B C2Cp4' 138.0(8) 1_555 1_555 1_555 no
C3Cp3 Ti1B C3Cp4' 122.6(11) 1_555 1_555 1_555 no
C3Cp3 Ti1B C4Cp4' 91.1(10) 1_555 1_555 1_555 no
C3Cp3 Ti1B C5Cp4' 80.2(8) 1_555 1_555 1_555 no
C4Cp3 Ti1B C5Cp3 33.9(2) 1_555 1_555 1_555 no
C4Cp3 Ti1B C1Cp4 94.6(6) 1_555 1_555 1_555 no
C4Cp3 Ti1B C2Cp4 126.4(5) 1_555 1_555 1_555 no
C4Cp3 Ti1B C3Cp4 125.9(5) 1_555 1_555 1_555 no
C4Cp3 Ti1B C4Cp4 92.1(6) 1_555 1_555 1_555 no
C4Cp3 Ti1B C5Cp4 74.1(5) 1_555 1_555 1_555 no
C4Cp3 Ti1B C1Cp4' 96.2(10) 1_555 1_555 1_555 no
C4Cp3 Ti1B C2Cp4' 132.3(10) 1_555 1_555 1_555 no
C4Cp3 Ti1B C3Cp4' 144.0(10) 1_555 1_555 1_555 no
C4Cp3 Ti1B C4Cp4' 113.8(12) 1_555 1_555 1_555 no
C4Cp3 Ti1B C5Cp4' 89.3(10) 1_555 1_555 1_555 no
C5Cp3 Ti1B C1Cp4 113.4(6) 1_555 1_555 1_555 no
C5Cp3 Ti1B C2Cp4 135.0(5) 1_555 1_555 1_555 no
C5Cp3 Ti1B C3Cp4 112.8(5) 1_555 1_555 1_555 no
C5Cp3 Ti1B C4Cp4 81.3(5) 1_555 1_555 1_555 no
C5Cp3 Ti1B C5Cp4 82.4(6) 1_555 1_555 1_555 no
C5Cp3 Ti1B C1Cp4' 119.9(9) 1_555 1_555 1_555 no
C5Cp3 Ti1B C2Cp4' 144.4(10) 1_555 1_555 1_555 no
C5Cp3 Ti1B C3Cp4' 177.6(8) 1_555 1_555 1_555 no
C5Cp3 Ti1B C4Cp4' 146.4(11) 1_555 1_555 1_555 no
C5Cp3 Ti1B C5Cp4' 122.7(10) 1_555 1_555 1_555 no
C1Cp4 Ti1B C2Cp4 32.6(2) 1_555 1_555 1_555 no
C1Cp4 Ti1B C3Cp4 55.0(3) 1_555 1_555 1_555 no
C1Cp4 Ti1B C4Cp4 55.6(2) 1_555 1_555 1_555 no
C1Cp4 Ti1B C5Cp4 33.1(2) 1_555 1_555 1_555 no
C2Cp4 Ti1B C3Cp4 33.2(2) 1_555 1_555 1_555 no
C2Cp4 Ti1B C4Cp4 55.7(3) 1_555 1_555 1_555 no
C2Cp4 Ti1B C5Cp4 55.0(2) 1_555 1_555 1_555 no
C3Cp4 Ti1B C4Cp4 34.3(2) 1_555 1_555 1_555 no
C3Cp4 Ti1B C5Cp4 56.2(3) 1_555 1_555 1_555 no
C4Cp4 Ti1B C5Cp4 34.2(2) 1_555 1_555 1_555 no
C1Cp4' Ti1B C2Cp4' 37.0(4) 1_555 1_555 1_555 no
C1Cp4' Ti1B C3Cp4' 57.9(5) 1_555 1_555 1_555 no
C1Cp4' Ti1B C4Cp4' 55.6(5) 1_555 1_555 1_555 no
C1Cp4' Ti1B C5Cp4' 34.5(3) 1_555 1_555 1_555 no
C2Cp4' Ti1B C3Cp4' 34.5(4) 1_555 1_555 1_555 no
C2Cp4' Ti1B C4Cp4' 55.7(5) 1_555 1_555 1_555 no
C2Cp4' Ti1B C5Cp4' 57.9(5) 1_555 1_555 1_555 no
C3Cp4' Ti1B C4Cp4' 32.1(3) 1_555 1_555 1_555 no
C3Cp4' Ti1B C5Cp4' 55.0(5) 1_555 1_555 1_555 no
C4Cp4' Ti1B C5Cp4' 32.1(3) 1_555 1_555 1_555 no
Ti1A O1A C1A 143.0(5) 1_555 1_555 1_555 no
O1A C1A C2A 119.2(5) 1_555 1_555 1_555 no
O1A C1A C6A 120.3(5) 1_555 1_555 1_555 no
C2A C1A C6A 120.4(4) 1_555 1_555 1_555 no
C1A C2A C3A 118.7(3) 1_555 1_555 1_555 no
C1A C2A C7A 122.7(6) 1_555 1_555 1_555 no
C3A C2A C7A 118.1(6) 1_555 1_555 1_555 no
C2A C3A C4A 122.6(3) 1_555 1_555 1_555 no
C3A C4A C5A 116.9(4) 1_555 1_555 1_555 no
C3A C4A C8A 119.5(8) 1_555 1_555 1_555 no
C5A C4A C8A 123.3(9) 1_555 1_555 1_555 no
C4A C5A C6A 122.6(3) 1_555 1_555 1_555 no
C1A C6A C5A 118.7(3) 1_555 1_555 1_555 no
C1A C6A C18A 121.2(5) 1_555 1_555 1_555 no
C5A C6A C18A 119.0(5) 1_555 1_555 1_555 no
C2A C7A C17A 110.6(7) 1_555 1_555 2_565 no
C4A C8A C9A 110.0(12) 1_555 1_555 1_555 no
C4A C8A C10A 114.0(13) 1_555 1_555 1_555 no
C4A C8A C11A 111.1(11) 1_555 1_555 1_555 no
C9A C8A C10A 107.1(3) 1_555 1_555 1_555 no
C9A C8A C11A 107.1(4) 1_555 1_555 1_555 no
C10A C8A C11A 107.1(3) 1_555 1_555 1_555 no
O2A C12A C13A 117.8(5) 1_555 1_555 1_555 no
O2A C12A C17A 121.8(5) 1_555 1_555 1_555 no
C13A C12A C17A 120.4(4) 1_555 1_555 1_555 no
C12A C13A C14A 118.7(3) 1_555 1_555 1_555 no
C12A C13A C18A 121.0(5) 1_555 1_555 1_555 no
C14A C13A C18A 120.2(6) 1_555 1_555 1_555 no
C13A C14A C15A 122.6(3) 1_555 1_555 1_555 no
C14A C15A C16A 116.9(4) 1_555 1_555 1_555 no
C14A C15A C19A 120.4(6) 1_555 1_555 1_555 no
C16A C15A C19A 122.6(6) 1_555 1_555 1_555 no
C15A C16A C17A 122.6(3) 1_555 1_555 1_555 no
C7A C17A C12A 119.9(6) 2_565 1_555 1_555 no
C7A C17A C16A 121.3(6) 2_565 1_555 1_555 no
C12A C17A C16A 118.7(3) 1_555 1_555 1_555 no
C6A C18A C13A 111.6(6) 1_555 1_555 1_555 no
C15A C19A C20A 108.5(8) 1_555 1_555 1_555 no
C15A C19A C21A 114.4(9) 1_555 1_555 1_555 no
C15A C19A C22A 112.1(9) 1_555 1_555 1_555 no
C20A C19A C21A 107.1(3) 1_555 1_555 1_555 no
C20A C19A C22A 107.1(3) 1_555 1_555 1_555 no
C21A C19A C22A 107.1(3) 1_555 1_555 1_555 no
Ti1B O1B C1B 142.6(5) 1_555 1_555 1_555 no
O1B C1B C2B 119.7(5) 1_555 1_555 1_555 no
O1B C1B C6B 119.9(5) 1_555 1_555 1_555 no
C2B C1B C6B 120.4(4) 1_555 1_555 1_555 no
C1B C2B C3B 118.7(3) 1_555 1_555 1_555 no
C1B C2B C7B 120.8(5) 1_555 1_555 1_555 no
C3B C2B C7B 119.7(6) 1_555 1_555 1_555 no
C2B C3B C4B 122.6(3) 1_555 1_555 1_555 no
C3B C4B C5B 116.9(4) 1_555 1_555 1_555 no
C3B C4B C8B 123.7(8) 1_555 1_555 1_555 no
C5B C4B C8B 119.0(7) 1_555 1_555 1_555 no
C4B C5B C6B 122.6(3) 1_555 1_555 1_555 no
C1B C6B C5B 118.7(3) 1_555 1_555 1_555 no
C1B C6B C18B 123.0(5) 1_555 1_555 1_555 no
C5B C6B C18B 117.8(5) 1_555 1_555 1_555 no
C2B C7B C17B 110.8(6) 1_555 1_555 2_565 no
C4B C8B C9B 112.6(11) 1_555 1_555 1_555 no
C4B C8B C10B 109.2(11) 1_555 1_555 1_555 no
C4B C8B C11B 113.3(10) 1_555 1_555 1_555 no
C9B C8B C10B 107.1(3) 1_555 1_555 1_555 no
C9B C8B C11B 107.1(3) 1_555 1_555 1_555 no
C10B C8B C11B 107.1(3) 1_555 1_555 1_555 no
O2B C12B C13B 120.5(5) 1_555 1_555 1_555 no
O2B C12B C17B 119.1(5) 1_555 1_555 1_555 no
C13B C12B C17B 120.4(4) 1_555 1_555 1_555 no
C12B C13B C14B 118.7(3) 1_555 1_555 1_555 no
C12B C13B C18B 121.9(5) 1_555 1_555 1_555 no
C14B C13B C18B 119.3(5) 1_555 1_555 1_555 no
C13B C14B C15B 122.6(3) 1_555 1_555 1_555 no
C14B C15B C16B 116.9(4) 1_555 1_555 1_555 no
C14B C15B C19B 121.0(6) 1_555 1_555 1_555 no
C16B C15B C19B 121.9(6) 1_555 1_555 1_555 no
C15B C16B C17B 122.6(3) 1_555 1_555 1_555 no
C7B C17B C12B 119.9(5) 2_565 1_555 1_555 no
C7B C17B C16B 121.3(5) 2_565 1_555 1_555 no
C12B C17B C16B 118.7(3) 1_555 1_555 1_555 no
C6B C18B C13B 108.8(6) 1_555 1_555 1_555 no
C15B C19B C20B 108.8(8) 1_555 1_555 1_555 no
C15B C19B C21B 112.1(8) 1_555 1_555 1_555 no
C15B C19B C22B 114.2(8) 1_555 1_555 1_555 no
C20B C19B C21B 107.1(3) 1_555 1_555 1_555 no
C20B C19B C22B 107.1(3) 1_555 1_555 1_555 no
C21B C19B C22B 107.1(3) 1_555 1_555 1_555 no
Ti1A C1Cp1 C2Cp1 74.3(4) 1_555 1_555 1_555 no
Ti1A C1Cp1 C5Cp1 72.9(4) 1_555 1_555 1_555 no
C2Cp1 C1Cp1 C5Cp1 108.0(1) 1_555 1_555 1_555 no
Ti1A C2Cp1 C1Cp1 71.6(4) 1_555 1_555 1_555 no
Ti1A C2Cp1 C3Cp1 74.0(4) 1_555 1_555 1_555 no
C1Cp1 C2Cp1 C3Cp1 108.0(1) 1_555 1_555 1_555 no
Ti1A C3Cp1 C2Cp1 72.3(4) 1_555 1_555 1_555 no
Ti1A C3Cp1 C4Cp1 72.4(4) 1_555 1_555 1_555 no
C2Cp1 C3Cp1 C4Cp1 108.0(1) 1_555 1_555 1_555 no
Ti1A C4Cp1 C3Cp1 74.0(4) 1_555 1_555 1_555 no
Ti1A C4Cp1 C5Cp1 71.6(4) 1_555 1_555 1_555 no
C3Cp1 C4Cp1 C5Cp1 108.0(1) 1_555 1_555 1_555 no
Ti1A C5Cp1 C1Cp1 72.8(4) 1_555 1_555 1_555 no
Ti1A C5Cp1 C4Cp1 74.4(4) 1_555 1_555 1_555 no
C1Cp1 C5Cp1 C4Cp1 108.0(1) 1_555 1_555 1_555 no
Ti1A C1Cp2 C2Cp2 72.8(6) 1_555 1_555 1_555 no
Ti1A C1Cp2 C5Cp2 73.5(7) 1_555 1_555 1_555 no
C2Cp2 C1Cp2 C5Cp2 108.0(1) 1_555 1_555 1_555 no
Ti1A C2Cp2 C1Cp2 73.9(6) 1_555 1_555 1_555 no
Ti1A C2Cp2 C3Cp2 73.0(7) 1_555 1_555 1_555 no
C1Cp2 C2Cp2 C3Cp2 108.0(1) 1_555 1_555 1_555 no
Ti1A C3Cp2 C2Cp2 73.7(7) 1_555 1_555 1_555 no
Ti1A C3Cp2 C4Cp2 73.7(7) 1_555 1_555 1_555 no
C2Cp2 C3Cp2 C4Cp2 108.0(1) 1_555 1_555 1_555 no
Ti1A C4Cp2 C3Cp2 73.0(7) 1_555 1_555 1_555 no
Ti1A C4Cp2 C5Cp2 74.0(7) 1_555 1_555 1_555 no
C3Cp2 C4Cp2 C5Cp2 108.0(1) 1_555 1_555 1_555 no
Ti1A C5Cp2 C1Cp2 73.4(7) 1_555 1_555 1_555 no
Ti1A C5Cp2 C4Cp2 72.8(7) 1_555 1_555 1_555 no
C1Cp2 C5Cp2 C4Cp2 108.0(2) 1_555 1_555 1_555 no
Ti1A C1Cp2' C2Cp2' 73.5(7) 1_555 1_555 1_555 no
Ti1A C1Cp2' C5Cp2' 74.6(8) 1_555 1_555 1_555 no
C2Cp2' C1Cp2' C5Cp2' 108.0(1) 1_555 1_555 1_555 no
Ti1A C2Cp2' C1Cp2' 71.9(7) 1_555 1_555 1_555 no
Ti1A C2Cp2' C3Cp2' 75.2(8) 1_555 1_555 1_555 no
C1Cp2' C2Cp2' C3Cp2' 108.0(1) 1_555 1_555 1_555 no
Ti1A C3Cp2' C2Cp2' 70.8(8) 1_555 1_555 1_555 no
Ti1A C3Cp2' C4Cp2' 73.8(7) 1_555 1_555 1_555 no
C2Cp2' C3Cp2' C4Cp2' 108.0(1) 1_555 1_555 1_555 no
Ti1A C4Cp2' C3Cp2' 72.7(7) 1_555 1_555 1_555 no
Ti1A C4Cp2' C5Cp2' 71.3(7) 1_555 1_555 1_555 no
C3Cp2' C4Cp2' C5Cp2' 108.0(2) 1_555 1_555 1_555 no
Ti1A C5Cp2' C1Cp2' 71.1(8) 1_555 1_555 1_555 no
Ti1A C5Cp2' C4Cp2' 74.9(8) 1_555 1_555 1_555 no
C1Cp2' C5Cp2' C4Cp2' 108.0(1) 1_555 1_555 1_555 no
Ti1B C1Cp3 C2Cp3 72.3(4) 1_555 1_555 1_555 no
Ti1B C1Cp3 C5Cp3 72.9(4) 1_555 1_555 1_555 no
C2Cp3 C1Cp3 C5Cp3 108.0(1) 1_555 1_555 1_555 no
Ti1B C2Cp3 C1Cp3 73.9(4) 1_555 1_555 1_555 no
Ti1B C2Cp3 C3Cp3 72.2(4) 1_555 1_555 1_555 no
C1Cp3 C2Cp3 C3Cp3 108.0(1) 1_555 1_555 1_555 no
Ti1B C3Cp3 C2Cp3 73.7(4) 1_555 1_555 1_555 no
Ti1B C3Cp3 C4Cp3 73.3(4) 1_555 1_555 1_555 no
C2Cp3 C3Cp3 C4Cp3 108.0(1) 1_555 1_555 1_555 no
Ti1B C4Cp3 C3Cp3 72.6(4) 1_555 1_555 1_555 no
Ti1B C4Cp3 C5Cp3 74.0(4) 1_555 1_555 1_555 no
C3Cp3 C4Cp3 C5Cp3 108.0(1) 1_555 1_555 1_555 no
Ti1B C5Cp3 C1Cp3 73.4(4) 1_555 1_555 1_555 no
Ti1B C5Cp3 C4Cp3 72.1(4) 1_555 1_555 1_555 no
C1Cp3 C5Cp3 C4Cp3 108.0(1) 1_555 1_555 1_555 no
Ti1B C1Cp4 C2Cp4 73.5(5) 1_555 1_555 1_555 no
Ti1B C1Cp4 C5Cp4 69.9(5) 1_555 1_555 1_555 no
C2Cp4 C1Cp4 C5Cp4 108.0(1) 1_555 1_555 1_555 no
Ti1B C2Cp4 C1Cp4 73.9(4) 1_555 1_555 1_555 no
Ti1B C2Cp4 C3Cp4 69.7(4) 1_555 1_555 1_555 no
C1Cp4 C2Cp4 C3Cp4 108.0(1) 1_555 1_555 1_555 no
Ti1B C3Cp4 C2Cp4 77.1(5) 1_555 1_555 1_555 no
Ti1B C3Cp4 C4Cp4 70.7(5) 1_555 1_555 1_555 no
C2Cp4 C3Cp4 C4Cp4 108.0(1) 1_555 1_555 1_555 no
Ti1B C4Cp4 C3Cp4 75.0(5) 1_555 1_555 1_555 no
Ti1B C4Cp4 C5Cp4 75.4(5) 1_555 1_555 1_555 no
C3Cp4 C4Cp4 C5Cp4 108.0(1) 1_555 1_555 1_555 no
Ti1B C5Cp4 C1Cp4 77.0(5) 1_555 1_555 1_555 no
Ti1B C5Cp4 C4Cp4 70.4(4) 1_555 1_555 1_555 no
C1Cp4 C5Cp4 C4Cp4 108.0(1) 1_555 1_555 1_555 no
Ti1B C1Cp4' C2Cp4' 71.5(10) 1_555 1_555 1_555 no
Ti1B C1Cp4' C5Cp4' 82.4(11) 1_555 1_555 1_555 no
C2Cp4' C1Cp4' C5Cp4' 108.0(1) 1_555 1_555 1_555 no
Ti1B C2Cp4' C1Cp4' 71.5(10) 1_555 1_555 1_555 no
Ti1B C2Cp4' C3Cp4' 82.4(11) 1_555 1_555 1_555 no
C1Cp4' C2Cp4' C3Cp4' 108.0(1) 1_555 1_555 1_555 no
Ti1B C3Cp4' C2Cp4' 63.2(10) 1_555 1_555 1_555 no
Ti1B C3Cp4' C4Cp4' 79.5(10) 1_555 1_555 1_555 no
C2Cp4' C3Cp4' C4Cp4' 108.0(2) 1_555 1_555 1_555 no
Ti1B C4Cp4' C3Cp4' 68.4(9) 1_555 1_555 1_555 no
Ti1B C4Cp4' C5Cp4' 68.5(9) 1_555 1_555 1_555 no
C3Cp4' C4Cp4' C5Cp4' 108.0(3) 1_555 1_555 1_555 no
Ti1B C5Cp4' C1Cp4' 63.1(10) 1_555 1_555 1_555 no
Ti1B C5Cp4' C4Cp4' 79.4(9) 1_555 1_555 1_555 no
C1Cp4' C5Cp4' C4Cp4' 108.0(3) 1_555 1_555 1_555 no
C2T1 C1T1 C6T1 120.9(7) 1_555 1_555 1_555 no
C2T1 C1T1 C7T1 119.5(4) 1_555 1_555 1_555 no
C6T1 C1T1 C7T1 119.5(4) 1_555 1_555 1_555 no
C1T1 C2T1 C3T1 119.3(5) 1_555 1_555 1_555 no
C2T1 C3T1 C4T1 120.3(7) 1_555 1_555 1_555 no
C3T1 C4T1 C5T1 120.0(9) 1_555 1_555 1_555 no
C4T1 C5T1 C6T1 120.3(6) 1_555 1_555 1_555 no
C1T1 C6T1 C5T1 119.3(5) 1_555 1_555 1_555 no
C2T2 C1T2 C6T2 120.9(7) 1_555 1_555 1_555 no
C2T2 C1T2 C7T2 119.5(4) 1_555 1_555 1_555 no
C6T2 C1T2 C7T2 119.5(4) 1_555 1_555 1_555 no
C1T2 C2T2 C3T2 119.3(5) 1_555 1_555 1_555 no
C2T2 C3T2 C4T2 120.3(7) 1_555 1_555 1_555 no
C3T2 C4T2 C5T2 120.0(9) 1_555 1_555 1_555 no
C4T2 C5T2 C6T2 120.3(7) 1_555 1_555 1_555 no
C1T2 C6T2 C5T2 119.3(5) 1_555 1_555 1_555 no
C2T3 C1T3 C6T3 120.9(7) 1_555 1_555 1_555 no
C1T3 C2T3 C3T3 119.3(5) 1_555 1_555 1_555 no
C2T3 C3T3 C4T3 120.3(6) 1_555 1_555 1_555 no
C3T3 C4T3 C5T3 120.0(9) 1_555 1_555 1_555 no
C4T3 C5T3 C6T3 120.3(7) 1_555 1_555 1_555 no
C1T3 C6T3 C5T3 119.3(5) 1_555 1_555 1_555 no

loop_
_geom_bond_atom_site_label_1
_geom_bond_atom_site_label_2
_geom_bond_distance
_geom_bond_site_symmetry_1
_geom_bond_site_symmetry_2
_geom_bond_publ_flag
Ti1A O1A 1.902(6) 1_555 1_555 no
Ti1A C1Cp1 2.361(11) 1_555 1_555 no
Ti1A C2Cp1 2.396(11) 1_555 1_555 no
Ti1A C3Cp1 2.418(10) 1_555 1_555 no
Ti1A C4Cp1 2.398(10) 1_555 1_555 no
Ti1A C5Cp1 2.363(10) 1_555 1_555 no
Ti1A C1Cp2 2.448(17) 1_555 1_555 no
Ti1A C2Cp2 2.434(18) 1_555 1_555 no
Ti1A C3Cp2 2.426(18) 1_555 1_555 no
Ti1A C4Cp2 2.435(18) 1_555 1_555 no
Ti1A C5Cp2 2.449(16) 1_555 1_555 no
Ti1A C1Cp2' 2.337(19) 1_555 1_555 no
Ti1A C2Cp2' 2.357(20) 1_555 1_555 no
Ti1A C3Cp2' 2.412(20) 1_555 1_555 no
Ti1A C4Cp2' 2.427(20) 1_555 1_555 no
Ti1A C5Cp2' 2.382(16) 1_555 1_555 no
Ti1A C1M1 2.044(21) 1_555 1_555 no
Ti1A C1M1' 2.153(26) 1_555 1_555 no
Ti1B O1B 1.899(5) 1_555 1_555 no
Ti1B C1Cp3 2.411(10) 1_555 1_555 no
Ti1B C2Cp3 2.391(9) 1_555 1_555 no
Ti1B C3Cp3 2.372(10) 1_555 1_555 no
Ti1B C4Cp3 2.381(11) 1_555 1_555 no
Ti1B C5Cp3 2.405(11) 1_555 1_555 no
Ti1B C1Cp4 2.491(11) 1_555 1_555 no
Ti1B C2Cp4 2.486(13) 1_555 1_555 no
Ti1B C3Cp4 2.392(13) 1_555 1_555 no
Ti1B C4Cp4 2.338(12) 1_555 1_555 no
Ti1B C5Cp4 2.401(11) 1_555 1_555 no
Ti1B C1Cp4' 2.200(22) 1_555 1_555 no
Ti1B C2Cp4' 2.199(26) 1_555 1_555 no
Ti1B C3Cp4' 2.442(27) 1_555 1_555 no
Ti1B C4Cp4' 2.582(27) 1_555 1_555 no
Ti1B C5Cp4' 2.444(24) 1_555 1_555 no
Ti1B C1M2 2.157(22) 1_555 1_555 no
Ti1B C1M2' 2.045(33) 1_555 1_555 no
O1A C1A 1.355(7) 1_555 1_555 no
O2A C12A 1.386(7) 1_555 1_555 no
C1A C2A 1.396(3) 1_555 1_555 no
C1A C6A 1.396(3) 1_555 1_555 no
C2A C3A 1.391(4) 1_555 1_555 no
C2A C7A 1.490(10) 1_555 1_555 no
C3A C4A 1.390(4) 1_555 1_555 no
C4A C5A 1.390(4) 1_555 1_555 no
C4A C8A 1.518(11) 1_555 1_555 no
C5A C6A 1.391(4) 1_555 1_555 no
C6A C18A 1.557(10) 1_555 1_555 no
C7A C17A 1.525(11) 1_555 2_565 no
C8A C9A 1.469(7) 1_555 1_555 no
C8A C10A 1.469(7) 1_555 1_555 no
C8A C11A 1.469(7) 1_555 1_555 no
C12A C13A 1.396(3) 1_555 1_555 no
C12A C17A 1.396(3) 1_555 1_555 no
C13A C14A 1.391(4) 1_555 1_555 no
C13A C18A 1.494(11) 1_555 1_555 no
C14A C15A 1.390(4) 1_555 1_555 no
C15A C16A 1.390(4) 1_555 1_555 no
C15A C19A 1.521(8) 1_555 1_555 no
C16A C17A 1.391(4) 1_555 1_555 no
C17A C7A 1.525(11) 1_555 2_565 no
C19A C20A 1.469(7) 1_555 1_555 no
C19A C21A 1.469(7) 1_555 1_555 no
C19A C22A 1.469(7) 1_555 1_555 no
O1B C1B 1.365(7) 1_555 1_555 no
O2B C12B 1.380(7) 1_555 1_555 no
C1B C2B 1.396(3) 1_555 1_555 no
C1B C6B 1.396(3) 1_555 1_555 no
C2B C3B 1.391(4) 1_555 1_555 no
C2B C7B 1.532(10) 1_555 1_555 no
C3B C4B 1.390(4) 1_555 1_555 no
C4B C5B 1.390(4) 1_555 1_555 no
C4B C8B 1.527(10) 1_555 1_555 no
C5B C6B 1.391(4) 1_555 1_555 no
C6B C18B 1.524(11) 1_555 1_555 no
C7B C17B 1.511(11) 1_555 2_565 no
C8B C9B 1.469(7) 1_555 1_555 no
C8B C10B 1.469(7) 1_555 1_555 no
C8B C11B 1.469(7) 1_555 1_555 no
C12B C13B 1.396(3) 1_555 1_555 no
C12B C17B 1.396(3) 1_555 1_555 no
C13B C14B 1.391(4) 1_555 1_555 no
C13B C18B 1.540(11) 1_555 1_555 no
C14B C15B 1.390(4) 1_555 1_555 no
C15B C16B 1.390(4) 1_555 1_555 no
C15B C19B 1.527(8) 1_555 1_555 no
C16B C17B 1.391(4) 1_555 1_555 no
C17B C7B 1.511(11) 1_555 2_565 no
C19B C20B 1.469(7) 1_555 1_555 no
C19B C21B 1.469(7) 1_555 1_555 no
C19B C22B 1.469(7) 1_555 1_555 no
C1Cp1 C2Cp1 1.396(5) 1_555 1_555 no
C1Cp1 C5Cp1 1.396(5) 1_555 1_555 no
C2Cp1 C3Cp1 1.395(5) 1_555 1_555 no
C3Cp1 C4Cp1 1.395(5) 1_555 1_555 no
C4Cp1 C5Cp1 1.395(5) 1_555 1_555 no
C1Cp2 C2Cp2 1.396(5) 1_555 1_555 no
C1Cp2 C5Cp2 1.396(5) 1_555 1_555 no
C2Cp2 C3Cp2 1.395(5) 1_555 1_555 no
C3Cp2 C4Cp2 1.395(5) 1_555 1_555 no
C4Cp2 C5Cp2 1.395(5) 1_555 1_555 no
C1Cp2' C2Cp2' 1.396(5) 1_555 1_555 no
C1Cp2' C5Cp2' 1.396(5) 1_555 1_555 no
C2Cp2' C3Cp2' 1.395(5) 1_555 1_555 no
C3Cp2' C4Cp2' 1.395(5) 1_555 1_555 no
C4Cp2' C5Cp2' 1.395(5) 1_555 1_555 no
C1Cp3 C2Cp3 1.396(5) 1_555 1_555 no
C1Cp3 C5Cp3 1.396(5) 1_555 1_555 no
C2Cp3 C3Cp3 1.395(5) 1_555 1_555 no
C3Cp3 C4Cp3 1.395(5) 1_555 1_555 no
C4Cp3 C5Cp3 1.395(5) 1_555 1_555 no
C1Cp4 C2Cp4 1.396(5) 1_555 1_555 no
C1Cp4 C5Cp4 1.396(5) 1_555 1_555 no
C2Cp4 C3Cp4 1.395(5) 1_555 1_555 no
C3Cp4 C4Cp4 1.395(5) 1_555 1_555 no
C4Cp4 C5Cp4 1.395(5) 1_555 1_555 no
C1Cp4' C2Cp4' 1.396(5) 1_555 1_555 no
C1Cp4' C5Cp4' 1.396(5) 1_555 1_555 no
C2Cp4' C3Cp4' 1.395(5) 1_555 1_555 no
C3Cp4' C4Cp4' 1.395(5) 1_555 1_555 no
C4Cp4' C5Cp4' 1.395(5) 1_555 1_555 no
C1T1 C2T1 1.399(5) 1_555 1_555 no
C1T1 C6T1 1.399(5) 1_555 1_555 no
C1T1 C7T1 1.499(4) 1_555 1_555 no
C2T1 C3T1 1.396(5) 1_555 1_555 no
C3T1 C4T1 1.397(5) 1_555 1_555 no
C4T1 C5T1 1.397(5) 1_555 1_555 no
C5T1 C6T1 1.396(5) 1_555 1_555 no
C1T2 C2T2 1.399(5) 1_555 1_555 no
C1T2 C6T2 1.399(5) 1_555 1_555 no
C1T2 C7T2 1.499(4) 1_555 1_555 no
C2T2 C3T2 1.396(5) 1_555 1_555 no
C3T2 C4T2 1.397(5) 1_555 1_555 no
C4T2 C5T2 1.397(5) 1_555 1_555 no
C5T2 C6T2 1.396(5) 1_555 1_555 no
C1T3 C2T3 1.399(5) 1_555 1_555 no
C1T3 C6T3 1.399(5) 1_555 1_555 no
C2T3 C3T3 1.396(5) 1_555 1_555 no
C3T3 C4T3 1.397(5) 1_555 1_555 no
C4T3 C5T3 1.397(5) 1_555 1_555 no
C5T3 C6T3 1.396(5) 1_555 1_555 no
